data_4030169
loop_
_publ_author_name
'Imbri, Dennis'
'Netz, Natalie'
'Kucukdisli, Murat'
'Kammer, Lisa Marie'
'Jung, Philipp'
'Kretzschmann, Annika'
'Opatz, Till'

_publ_section_title
;
 One-pot synthesis of pyrrole-2-carboxylates and -carboxamides via an
 electrocyclization/oxidation sequence.
;
_journal_issue 23
_journal_name_full 'The Journal of organic chemistry'
_journal_page_first 11750
_journal_page_last 11758
_journal_paper_doi 10.1021/jo5021823
_journal_volume 79
_journal_year 2014
_chemical_formula_moiety 'C22 H23 F N2 O2'
_chemical_formula_sum 'C22 H23 F N2 O2'
_chemical_formula_weight 366.42
_chemical_name_systematic
;
5-(4-Fluorophenyl)-3-(4-methoxyphenyl)-<i>N</i>-(2-methylpropyl)-
1<i>H</i>-pyrrole-2-carboxamide
;
_space_group_crystal_system triclinic
_space_group_IT_number 2
_space_group_name_Hall '-P 1'
_space_group_name_H-M_alt 'P -1'
_symmetry_space_group_name_Hall '-P 1'
_symmetry_space_group_name_H-M 'P -1'
_atom_sites_solution_hydrogens mixed
_audit_creation_method SHELXL-2014
_cell_angle_alpha 80.454(7)
_cell_angle_beta 84.455(6)
_cell_angle_gamma 76.543(6)
_cell_formula_units_Z 4
_cell_length_a 11.7244(9)
_cell_length_b 13.1147(10)
_cell_length_c 13.1273(11)
_cell_measurement_reflns_used 15648
_cell_measurement_temperature 213(2)
_cell_measurement_theta_max 28.68
_cell_measurement_theta_min 2.45
_cell_volume 1932.3(3)
_computing_cell_refinement 'STOE X-AREA'
_computing_data_collection 'STOE X-AREA'
_computing_data_reduction 'STOE X-RED'
_computing_structure_refinement 'SHELXL-2014 (Sheldrick, 2014)'
_computing_structure_solution SIR-2004
_diffrn_ambient_temperature 213(2)
_diffrn_detector 'image plate (34 cm diameter)'
_diffrn_detector_area_resol_mean 6.67
_diffrn_detector_type STOE
_diffrn_measured_fraction_theta_full 0.997
_diffrn_measured_fraction_theta_max 0.997
_diffrn_measurement_details ' 211 frames, detector distance = 60 mm'
_diffrn_measurement_device '2-circle goniometer'
_diffrn_measurement_device_type 'STOE IPDS 2T'
_diffrn_measurement_method 'rotation method'
_diffrn_radiation_type MoK\a
_diffrn_radiation_wavelength 0.71073
_diffrn_reflns_av_R_equivalents 0.0402
_diffrn_reflns_av_unetI/netI 0.0469
_diffrn_reflns_Laue_measured_fraction_full 0.997
_diffrn_reflns_Laue_measured_fraction_max 0.997
_diffrn_reflns_limit_h_max 15
_diffrn_reflns_limit_h_min -15
_diffrn_reflns_limit_k_max 14
_diffrn_reflns_limit_k_min -17
_diffrn_reflns_limit_l_max 17
_diffrn_reflns_limit_l_min -17
_diffrn_reflns_number 19391
_diffrn_reflns_point_group_measured_fraction_full 0.997
_diffrn_reflns_point_group_measured_fraction_max 0.997
_diffrn_reflns_theta_full 25.242
_diffrn_reflns_theta_max 27.999
_diffrn_reflns_theta_min 2.455
_exptl_absorpt_coefficient_mu 0.088
_exptl_absorpt_correction_type none
_exptl_crystal_colour colourless
_exptl_crystal_density_diffrn 1.260
_exptl_crystal_description block
_exptl_crystal_F_000 776
_exptl_crystal_size_max 0.600
_exptl_crystal_size_mid 0.600
_exptl_crystal_size_min 0.400
_refine_diff_density_max 0.405
_refine_diff_density_min -0.313
_refine_diff_density_rms 0.041
_refine_ls_extinction_method none
_refine_ls_goodness_of_fit_ref 1.027
_refine_ls_hydrogen_treatment constr
_refine_ls_matrix_type full
_refine_ls_number_parameters 507
_refine_ls_number_reflns 9316
_refine_ls_number_restraints 0
_refine_ls_restrained_S_all 1.027
_refine_ls_R_factor_all 0.0840
_refine_ls_R_factor_gt 0.0492
_refine_ls_shift/su_max 0.000
_refine_ls_shift/su_mean 0.000
_refine_ls_structure_factor_coef Fsqd
_refine_ls_weighting_details 'w=1/[\s^2^(Fo^2^)+(0.0676P)^2^+0.1978P] where P=(Fo^2^+2Fc^2^)/3'
_refine_ls_weighting_scheme calc
_refine_ls_wR_factor_gt 0.1236
_refine_ls_wR_factor_ref 0.1394
_reflns_Friedel_coverage 0.000
_reflns_number_gt 5916
_reflns_number_total 9316
_reflns_threshold_expression 'I > 2\s(I)'
_cod_data_source_file jo5021823_si_002.cif
_cod_data_source_block 9c
_cod_depositor_comments 'Adding full bibliography for 4030168--4030169.cif.'
_cod_database_code 4030169
_shelx_space_group_comment
;
The symmetry employed for this shelxl refinement is uniquely defined
by the following loop, which should always be used as a source of
symmetry information in preference to the above space-group names.
They are only intended as comments.
;
_shelx_estimated_absorpt_t_min 0.949
_shelx_estimated_absorpt_t_max 0.966
_shelxl_version_number 2014-3

loop_
_space_group_symop_operation_xyz
'x, y, z'
'-x, -y, -z'

loop_
_atom_site_label
_atom_site_type_symbol
_atom_site_fract_x
_atom_site_fract_y
_atom_site_fract_z
_atom_site_U_iso_or_equiv
_atom_site_adp_type
_atom_site_occupancy
_atom_site_site_symmetry_order
_atom_site_calc_flag
_atom_site_refinement_flags_posn
_atom_site_refinement_flags_adp
_atom_site_refinement_flags_occupancy
_atom_site_disorder_assembly
_atom_site_disorder_group
C1A C 0.54890(14) 0.61405(12) 0.55882(13) 0.0313(3) Uani 1 1 d . . . . .
C2A C 0.49015(14) 0.58350(13) 0.65403(13) 0.0344(4) Uani 1 1 d . . . . .
H2A H 0.4262 0.6264 0.6866 0.041 Uiso 1 1 calc R U . . .
C3A C 0.54225(14) 0.48026(13) 0.69120(13) 0.0327(3) Uani 1 1 d . . . . .
N4A N 0.63100(11) 0.44679(10) 0.62145(10) 0.0310(3) Uani 1 1 d . . . . .
H4A H 0.6772 0.3840 0.6276 0.037 Uiso 1 1 calc R U . . .
C5A C 0.63736(13) 0.52614(12) 0.54003(12) 0.0302(3) Uani 1 1 d . . . . .
C6A C 0.51301(14) 0.41162(14) 0.78554(13) 0.0340(3) Uani 1 1 d . . . . .
C7A C 0.53353(16) 0.30188(14) 0.78993(14) 0.0411(4) Uani 1 1 d . . . . .
H7A H 0.5674 0.2706 0.7315 0.049 Uiso 1 1 calc R U . . .
C8A C 0.50448(17) 0.23842(16) 0.87952(16) 0.0477(5) Uani 1 1 d . . . . .
H8A H 0.5174 0.1646 0.8821 0.057 Uiso 1 1 calc R U . . .
C9A C 0.45655(17) 0.28557(17) 0.96423(14) 0.0473(5) Uani 1 1 d . . . . .
C10A C 0.43256(18) 0.39306(17) 0.96263(14) 0.0480(5) Uani 1 1 d . . . . .
H10A H 0.3977 0.4234 1.0213 0.058 Uiso 1 1 calc R U . . .
C11A C 0.46080(16) 0.45610(15) 0.87275(14) 0.0419(4) Uani 1 1 d . . . . .
H11A H 0.4445 0.5301 0.8704 0.050 Uiso 1 1 calc R U . . .
C12A C 0.51728(14) 0.72078(12) 0.49699(12) 0.0314(3) Uani 1 1 d . . . . .
C13A C 0.39856(14) 0.76913(13) 0.48284(13) 0.0348(4) Uani 1 1 d . . . . .
H13A H 0.3402 0.7317 0.5093 0.042 Uiso 1 1 calc R U . . .
C14A C 0.36643(15) 0.87069(13) 0.43063(14) 0.0374(4) Uani 1 1 d . . . . .
H14A H 0.2865 0.9017 0.4221 0.045 Uiso 1 1 calc R U . . .
C15A C 0.45105(15) 0.92775(13) 0.39050(13) 0.0359(4) Uani 1 1 d . . . . .
C16A C 0.56880(16) 0.88158(13) 0.40383(14) 0.0382(4) Uani 1 1 d . . . . .
H16A H 0.6269 0.9191 0.3767 0.046 Uiso 1 1 calc R U . . .
C17A C 0.60024(15) 0.77973(13) 0.45737(13) 0.0348(4) Uani 1 1 d . . . . .
H17A H 0.6801 0.7496 0.4672 0.042 Uiso 1 1 calc R U . . .
C18A C 0.72681(13) 0.49961(12) 0.45621(12) 0.0299(3) Uani 1 1 d . . . . .
N19A N 0.72508(12) 0.56750(11) 0.36766(11) 0.0340(3) Uani 1 1 d . . . . .
H19A H 0.6549 0.6232 0.3618 0.041 Uiso 1 1 d R U . . .
C20A C 0.80242(16) 0.53936(14) 0.27727(13) 0.0389(4) Uani 1 1 d . . . . .
H20A H 0.7726 0.4887 0.2459 0.047 Uiso 1 1 calc R U . . .
H20B H 0.8810 0.5043 0.3001 0.047 Uiso 1 1 calc R U . . .
C21A C 0.81187(18) 0.63394(15) 0.19653(14) 0.0442(4) Uani 1 1 d . . . . .
H21A H 0.7319 0.6687 0.1746 0.053 Uiso 1 1 calc R U . . .
C22A C 0.8617(2) 0.71487(19) 0.23686(19) 0.0657(6) Uani 1 1 d . . . . .
H22A H 0.8124 0.7393 0.2956 0.098 Uiso 1 1 calc R U . . .
H22B H 0.8642 0.7745 0.1826 0.098 Uiso 1 1 calc R U . . .
H22C H 0.9406 0.6827 0.2583 0.098 Uiso 1 1 calc R U . . .
C23A C 0.8858(2) 0.5952(2) 0.10232(17) 0.0660(6) Uani 1 1 d . . . . .
H23A H 0.9660 0.5645 0.1210 0.099 Uiso 1 1 calc R U . . .
H23B H 0.8851 0.6545 0.0471 0.099 Uiso 1 1 calc R U . . .
H23C H 0.8534 0.5421 0.0791 0.099 Uiso 1 1 calc R U . . .
F24A F 0.43096(13) 0.22297(11) 1.05344(10) 0.0712(4) Uani 1 1 d . . . . .
O25A O 0.40968(12) 1.02776(10) 0.34010(11) 0.0488(3) Uani 1 1 d . . . . .
C26A C 0.4934(2) 1.09073(16) 0.30360(18) 0.0575(6) Uani 1 1 d . . . . .
H26A H 0.5362 1.0971 0.3610 0.086 Uiso 1 1 calc R U . . .
H26B H 0.4530 1.1607 0.2727 0.086 Uiso 1 1 calc R U . . .
H26C H 0.5479 1.0573 0.2522 0.086 Uiso 1 1 calc R U . . .
O27A O 0.80134(11) 0.41525(9) 0.46821(9) 0.0403(3) Uani 1 1 d . . . . .
C1B C 1.08369(14) 0.08168(12) 0.59975(12) 0.0303(3) Uani 1 1 d . . . . .
C2B C 1.14692(14) 0.12211(12) 0.51154(13) 0.0324(3) Uani 1 1 d . . . . .
H2B H 1.2175 0.0859 0.4813 0.039 Uiso 1 1 calc R U . . .
C3B C 1.08732(13) 0.22408(12) 0.47708(12) 0.0296(3) Uani 1 1 d . . . . .
N4B N 0.98931(11) 0.24681(10) 0.54165(10) 0.0288(3) Uani 1 1 d . . . . .
H4B H 0.9375 0.3066 0.5362 0.035 Uiso 1 1 calc R U . . .
C5B C 0.98488(14) 0.16109(12) 0.61628(12) 0.0305(3) Uani 1 1 d . . . . .
C6B C 1.12086(14) 0.30072(13) 0.39174(12) 0.0318(3) Uani 1 1 d . . . . .
C7B C 1.1818(2) 0.26558(16) 0.30387(16) 0.0563(6) Uani 1 1 d . . . . .
H7B H 1.1978 0.1930 0.2982 0.068 Uiso 1 1 calc R U . . .
C8B C 1.2196(2) 0.33558(19) 0.22426(18) 0.0697(7) Uani 1 1 d . . . . .
H8B H 1.2601 0.3116 0.1644 0.084 Uiso 1 1 calc R U . . .
C9B C 1.19669(18) 0.44083(17) 0.23475(15) 0.0505(5) Uani 1 1 d . . . . .
C10B C 1.13712(16) 0.47926(14) 0.31957(15) 0.0409(4) Uani 1 1 d . . . . .
H10B H 1.1220 0.5519 0.3245 0.049 Uiso 1 1 calc R U . . .
C11B C 1.09948(15) 0.40822(13) 0.39835(13) 0.0353(4) Uani 1 1 d . . . . .
H11B H 1.0585 0.4333 0.4576 0.042 Uiso 1 1 calc R U . . .
C12B C 1.12132(14) -0.02288(12) 0.66444(12) 0.0312(3) Uani 1 1 d . . . . .
C13B C 1.1674(2) -0.03052(14) 0.75934(16) 0.0509(5) Uani 1 1 d . . . . .
H13B H 1.1757 0.0314 0.7823 0.061 Uiso 1 1 calc R U . . .
C14B C 1.2015(2) -0.12769(15) 0.82132(16) 0.0538(5) Uani 1 1 d . . . . .
H14B H 1.2323 -0.1310 0.8856 0.065 Uiso 1 1 calc R U . . .
C15B C 1.19022(16) -0.21889(13) 0.78880(14) 0.0393(4) Uani 1 1 d . . . . .
C16B C 1.14733(18) -0.21358(14) 0.69316(15) 0.0446(4) Uani 1 1 d . . . . .
H16B H 1.1409 -0.2759 0.6698 0.054 Uiso 1 1 calc R U . . .
C17B C 1.11386(16) -0.11644(13) 0.63188(14) 0.0387(4) Uani 1 1 d . . . . .
H17B H 1.0854 -0.1137 0.5667 0.046 Uiso 1 1 calc R U . . .
C18B C 0.88346(15) 0.16753(13) 0.69199(13) 0.0351(4) Uani 1 1 d . . . . .
N19B N 0.87604(15) 0.07746(13) 0.75549(14) 0.0556(5) Uani 1 1 d . . . . .
H19B H 0.9242 0.0027 0.7457 0.067 Uiso 1 1 d R U . . .
C20B C 0.7781(2) 0.06907(19) 0.83141(19) 0.0665(7) Uani 1 1 d . . . . .
H20C H 0.7151 0.0531 0.7971 0.080 Uiso 0.642(5) 1 calc R U P A 1
H20D H 0.7480 0.1382 0.8544 0.080 Uiso 0.642(5) 1 calc R U P A 1
H20E H 0.7048 0.0870 0.7957 0.080 Uiso 0.358(5) 1 calc R U P A 2
H20F H 0.7726 0.1203 0.8791 0.080 Uiso 0.358(5) 1 calc R U P A 2
C21B C 0.8052(4) -0.0112(4) 0.9230(4) 0.0560(12) Uani 0.642(5) 1 d . . P A 1
H21B H 0.8554 0.0151 0.9645 0.067 Uiso 0.642(5) 1 calc R U P A 1
C21C C 0.7916(10) -0.0371(8) 0.8903(7) 0.056(2) Uani 0.358(5) 1 d . . P A 2
H21C H 0.7906 -0.0951 0.8509 0.067 Uiso 0.358(5) 1 calc R U P A 2
C22B C 0.6954(3) -0.0232(3) 0.9905(2) 0.0964(11) Uani 1 1 d . . . . .
H22D H 0.6616 0.0423 1.0179 0.145 Uiso 0.642(5) 1 calc R U P A 1
H22E H 0.7155 -0.0805 1.0472 0.145 Uiso 0.642(5) 1 calc R U P A 1
H22F H 0.6389 -0.0391 0.9496 0.145 Uiso 0.642(5) 1 calc R U P A 1
H22G H 0.7316 -0.0625 1.0529 0.145 Uiso 0.358(5) 1 calc R U P A 2
H22H H 0.6279 -0.0502 0.9797 0.145 Uiso 0.358(5) 1 calc R U P A 2
H22I H 0.6703 0.0513 0.9977 0.145 Uiso 0.358(5) 1 calc R U P A 2
C23B C 0.8675(5) -0.1159(4) 0.9050(4) 0.0976(17) Uani 0.642(5) 1 d . . P A 1
H23D H 0.8129 -0.1536 0.8855 0.146 Uiso 0.642(5) 1 calc R U P A 1
H23E H 0.9037 -0.1544 0.9676 0.146 Uiso 0.642(5) 1 calc R U P A 1
H23F H 0.9279 -0.1102 0.8497 0.146 Uiso 0.642(5) 1 calc R U P A 1
C23C C 0.9120(9) -0.0518(6) 0.9592(7) 0.0976(17) Uani 0.358(5) 1 d . . P A 2
H23G H 0.9827 -0.0691 0.9148 0.146 Uiso 0.358(5) 1 calc R U P A 2
H23H H 0.9118 -0.1083 1.0171 0.146 Uiso 0.358(5) 1 calc R U P A 2
H23I H 0.9099 0.0139 0.9849 0.146 Uiso 0.358(5) 1 calc R U P A 2
F24B F 1.23507(14) 0.50946(12) 0.15692(10) 0.0758(4) Uani 1 1 d . . . . .
O25B O 1.21891(15) -0.31764(10) 0.84611(11) 0.0583(4) Uani 1 1 d . . . . .
C26B C 1.2338(3) -0.32282(19) 0.95266(17) 0.0759(8) Uani 1 1 d . . . . .
H26D H 1.3022 -0.2959 0.9607 0.114 Uiso 1 1 calc R U . . .
H26E H 1.2447 -0.3959 0.9861 0.114 Uiso 1 1 calc R U . . .
H26F H 1.1647 -0.2803 0.9842 0.114 Uiso 1 1 calc R U . . .
O27B O 0.80916(11) 0.25057(10) 0.69523(10) 0.0440(3) Uani 1 1 d . . . . .

loop_
_atom_site_aniso_label
_atom_site_aniso_U_11
_atom_site_aniso_U_22
_atom_site_aniso_U_33
_atom_site_aniso_U_23
_atom_site_aniso_U_13
_atom_site_aniso_U_12
C1A 0.0295(8) 0.0260(8) 0.0375(8) -0.0038(6) -0.0034(6) -0.0044(6)
C2A 0.0326(8) 0.0301(8) 0.0386(9) -0.0062(7) 0.0010(7) -0.0035(7)
C3A 0.0302(8) 0.0314(8) 0.0358(8) -0.0045(7) -0.0010(6) -0.0061(6)
N4A 0.0308(7) 0.0248(6) 0.0346(7) -0.0001(5) -0.0004(5) -0.0041(5)
C5A 0.0299(8) 0.0254(7) 0.0338(8) -0.0006(6) -0.0039(6) -0.0054(6)
C6A 0.0292(8) 0.0370(9) 0.0336(8) -0.0020(7) -0.0011(6) -0.0058(7)
C7A 0.0402(9) 0.0364(9) 0.0412(9) -0.0024(7) 0.0074(7) -0.0034(7)
C8A 0.0455(10) 0.0378(10) 0.0506(11) 0.0029(8) 0.0091(8) -0.0020(8)
C9A 0.0457(10) 0.0530(12) 0.0371(9) 0.0071(8) 0.0036(8) -0.0110(9)
C10A 0.0528(11) 0.0569(12) 0.0343(9) -0.0102(8) 0.0045(8) -0.0127(9)
C11A 0.0472(10) 0.0398(10) 0.0394(9) -0.0089(8) 0.0006(8) -0.0104(8)
C12A 0.0324(8) 0.0252(7) 0.0349(8) -0.0048(6) -0.0026(6) -0.0028(6)
C13A 0.0324(8) 0.0293(8) 0.0415(9) -0.0069(7) -0.0008(7) -0.0037(7)
C14A 0.0318(8) 0.0316(8) 0.0458(9) -0.0074(7) -0.0059(7) 0.0018(7)
C15A 0.0426(9) 0.0253(8) 0.0370(8) -0.0033(6) -0.0055(7) -0.0016(7)
C16A 0.0382(9) 0.0304(8) 0.0454(10) -0.0030(7) -0.0028(7) -0.0080(7)
C17A 0.0304(8) 0.0279(8) 0.0446(9) -0.0045(7) -0.0047(7) -0.0030(6)
C18A 0.0285(8) 0.0255(7) 0.0346(8) -0.0014(6) -0.0039(6) -0.0050(6)
N19A 0.0322(7) 0.0278(7) 0.0370(7) 0.0000(6) 0.0003(6) -0.0007(5)
C20A 0.0417(9) 0.0353(9) 0.0373(9) -0.0027(7) 0.0025(7) -0.0075(7)
C21A 0.0469(10) 0.0422(10) 0.0403(9) 0.0029(8) -0.0021(8) -0.0101(8)
C22A 0.0906(18) 0.0518(13) 0.0614(14) -0.0056(10) 0.0063(12) -0.0358(13)
C23A 0.0807(17) 0.0683(15) 0.0470(12) -0.0030(11) 0.0147(11) -0.0242(13)
F24A 0.0862(10) 0.0690(9) 0.0454(7) 0.0119(6) 0.0165(6) -0.0137(7)
O25A 0.0506(8) 0.0301(6) 0.0578(8) 0.0069(6) -0.0086(6) -0.0005(6)
C26A 0.0667(14) 0.0346(10) 0.0626(13) 0.0121(9) -0.0032(11) -0.0079(9)
O27A 0.0396(7) 0.0310(6) 0.0405(6) 0.0022(5) 0.0016(5) 0.0048(5)
C1B 0.0319(8) 0.0238(7) 0.0342(8) -0.0022(6) -0.0054(6) -0.0041(6)
C2B 0.0322(8) 0.0258(8) 0.0363(8) -0.0040(6) -0.0016(6) -0.0013(6)
C3B 0.0298(8) 0.0273(8) 0.0311(8) -0.0054(6) -0.0015(6) -0.0043(6)
N4B 0.0286(6) 0.0239(6) 0.0313(6) -0.0016(5) -0.0019(5) -0.0024(5)
C5B 0.0332(8) 0.0243(7) 0.0332(8) -0.0001(6) -0.0058(6) -0.0060(6)
C6B 0.0318(8) 0.0289(8) 0.0312(8) -0.0001(6) -0.0015(6) -0.0033(6)
C7B 0.0773(15) 0.0387(10) 0.0454(11) -0.0076(9) 0.0178(10) -0.0055(10)
C8B 0.0934(18) 0.0582(14) 0.0452(12) -0.0027(10) 0.0276(12) -0.0084(13)
C9B 0.0510(11) 0.0505(11) 0.0427(10) 0.0127(9) 0.0034(9) -0.0129(9)
C10B 0.0385(9) 0.0334(9) 0.0480(10) 0.0045(7) -0.0061(8) -0.0080(7)
C11B 0.0346(8) 0.0321(8) 0.0370(9) -0.0031(7) 0.0002(7) -0.0054(7)
C12B 0.0311(8) 0.0251(7) 0.0344(8) -0.0008(6) -0.0041(6) -0.0016(6)
C13B 0.0776(14) 0.0275(9) 0.0496(11) -0.0037(8) -0.0275(10) -0.0071(9)
C14B 0.0798(15) 0.0360(10) 0.0444(10) -0.0009(8) -0.0298(10) -0.0032(10)
C15B 0.0470(10) 0.0258(8) 0.0384(9) 0.0016(7) -0.0053(7) 0.0020(7)
C16B 0.0623(12) 0.0253(8) 0.0468(10) -0.0054(7) -0.0109(9) -0.0074(8)
C17B 0.0497(10) 0.0297(8) 0.0366(9) -0.0031(7) -0.0109(8) -0.0066(7)
C18B 0.0328(8) 0.0312(8) 0.0370(8) 0.0029(7) -0.0029(7) -0.0034(7)
N19B 0.0470(9) 0.0408(9) 0.0618(11) 0.0168(8) 0.0146(8) 0.0005(7)
C20B 0.0597(14) 0.0561(13) 0.0656(14) 0.0202(11) 0.0189(11) -0.0062(11)
C21B 0.051(2) 0.063(3) 0.048(3) 0.015(2) -0.008(2) -0.015(2)
C21C 0.076(5) 0.066(5) 0.036(4) -0.006(3) 0.002(4) -0.039(4)
C22B 0.0705(17) 0.123(3) 0.0755(18) 0.0509(18) 0.0028(14) -0.0303(17)
C23B 0.124(4) 0.051(2) 0.088(3) 0.0155(19) 0.034(3) 0.005(2)
C23C 0.124(4) 0.051(2) 0.088(3) 0.0155(19) 0.034(3) 0.005(2)
F24B 0.0898(10) 0.0703(9) 0.0559(8) 0.0211(6) 0.0154(7) -0.0246(8)
O25B 0.0907(11) 0.0285(7) 0.0470(8) 0.0078(6) -0.0156(7) -0.0002(7)
C26B 0.115(2) 0.0508(13) 0.0436(12) 0.0137(10) -0.0132(13) 0.0074(14)
O27B 0.0406(7) 0.0354(7) 0.0458(7) 0.0036(5) 0.0069(5) 0.0015(5)

loop_
_atom_type_symbol
_atom_type_description
_atom_type_scat_dispersion_real
_atom_type_scat_dispersion_imag
_atom_type_scat_source
C C 0.0033 0.0016 'International Tables Vol C Tables 4.2.6.8 and 6.1.1.4'
H H 0.0000 0.0000 'International Tables Vol C Tables 4.2.6.8 and 6.1.1.4'
N N 0.0061 0.0033 'International Tables Vol C Tables 4.2.6.8 and 6.1.1.4'
O O 0.0106 0.0060 'International Tables Vol C Tables 4.2.6.8 and 6.1.1.4'
F F 0.0171 0.0103 'International Tables Vol C Tables 4.2.6.8 and 6.1.1.4'

loop_
_geom_angle_atom_site_label_1
_geom_angle_atom_site_label_2
_geom_angle_atom_site_label_3
_geom_angle
C5A C1A C2A 106.29(14)
C5A C1A C12A 130.14(14)
C2A C1A C12A 123.56(14)
C3A C2A C1A 108.59(14)
C3A C2A H2A 125.7
C1A C2A H2A 125.7
N4A C3A C2A 107.33(14)
N4A C3A C6A 122.65(14)
C2A C3A C6A 130.01(15)
C3A N4A C5A 110.36(13)
C3A N4A H4A 124.8
C5A N4A H4A 124.8
N4A C5A C1A 107.44(13)
N4A C5A C18A 116.33(13)
C1A C5A C18A 136.18(14)
C11A C6A C7A 118.47(16)
C11A C6A C3A 119.95(16)
C7A C6A C3A 121.57(15)
C8A C7A C6A 120.72(17)
C8A C7A H7A 119.6
C6A C7A H7A 119.6
C9A C8A C7A 118.64(18)
C9A C8A H8A 120.7
C7A C8A H8A 120.7
F24A C9A C10A 118.69(17)
F24A C9A C8A 118.75(19)
C10A C9A C8A 122.56(17)
C9A C10A C11A 118.53(17)
C9A C10A H10A 120.7
C11A C10A H10A 120.7
C10A C11A C6A 121.03(17)
C10A C11A H11A 119.5
C6A C11A H11A 119.5
C17A C12A C13A 117.44(15)
C17A C12A C1A 122.65(14)
C13A C12A C1A 119.77(15)
C14A C13A C12A 120.92(16)
C14A C13A H13A 119.5
C12A C13A H13A 119.5
C13A C14A C15A 120.67(16)
C13A C14A H14A 119.7
C15A C14A H14A 119.7
O25A C15A C16A 124.74(16)
O25A C15A C14A 115.92(15)
C16A C15A C14A 119.34(15)
C17A C16A C15A 119.59(16)
C17A C16A H16A 120.2
C15A C16A H16A 120.2
C16A C17A C12A 122.03(16)
C16A C17A H17A 119.0
C12A C17A H17A 119.0
O27A C18A N19A 121.29(14)
O27A C18A C5A 119.73(14)
N19A C18A C5A 118.98(13)
C18A N19A C20A 121.22(13)
C18A N19A H19A 113.9
C20A N19A H19A 122.1
N19A C20A C21A 113.10(15)
N19A C20A H20A 109.0
C21A C20A H20A 109.0
N19A C20A H20B 109.0
C21A C20A H20B 109.0
H20A C20A H20B 107.8
C20A C21A C22A 112.80(17)
C20A C21A C23A 108.90(17)
C22A C21A C23A 111.04(18)
C20A C21A H21A 108.0
C22A C21A H21A 108.0
C23A C21A H21A 108.0
C21A C22A H22A 109.5
C21A C22A H22B 109.5
H22A C22A H22B 109.5
C21A C22A H22C 109.5
H22A C22A H22C 109.5
H22B C22A H22C 109.5
C21A C23A H23A 109.5
C21A C23A H23B 109.5
H23A C23A H23B 109.5
C21A C23A H23C 109.5
H23A C23A H23C 109.5
H23B C23A H23C 109.5
C15A O25A C26A 117.36(15)
O25A C26A H26A 109.5
O25A C26A H26B 109.5
H26A C26A H26B 109.5
O25A C26A H26C 109.5
H26A C26A H26C 109.5
H26B C26A H26C 109.5
C5B C1B C2B 106.50(13)
C5B C1B C12B 127.83(14)
C2B C1B C12B 125.58(14)
C3B C2B C1B 108.23(14)
C3B C2B H2B 125.9
C1B C2B H2B 125.9
N4B C3B C2B 107.62(14)
N4B C3B C6B 123.40(14)
C2B C3B C6B 128.89(14)
C3B N4B C5B 109.66(13)
C3B N4B H4B 125.2
C5B N4B H4B 125.2
N4B C5B C1B 107.99(13)
N4B C5B C18B 118.50(14)
C1B C5B C18B 133.49(14)
C7B C6B C11B 118.23(16)
C7B C6B C3B 119.77(15)
C11B C6B C3B 121.88(14)
C8B C7B C6B 121.02(19)
C8B C7B H7B 119.5
C6B C7B H7B 119.5
C9B C8B C7B 118.47(19)
C9B C8B H8B 120.8
C7B C8B H8B 120.8
F24B C9B C10B 118.85(19)
F24B C9B C8B 118.43(19)
C10B C9B C8B 122.72(18)
C9B C10B C11B 118.08(17)
C9B C10B H10B 121.0
C11B C10B H10B 121.0
C10B C11B C6B 121.48(16)
C10B C11B H11B 119.3
C6B C11B H11B 119.3
C13B C12B C17B 117.52(15)
C13B C12B C1B 120.78(15)
C17B C12B C1B 121.69(15)
C12B C13B C14B 121.40(17)
C12B C13B H13B 119.3
C14B C13B H13B 119.3
C15B C14B C13B 120.04(18)
C15B C14B H14B 120.0
C13B C14B H14B 120.0
O25B C15B C14B 123.87(17)
O25B C15B C16B 116.52(16)
C14B C15B C16B 119.61(16)
C15B C16B C17B 119.90(17)
C15B C16B H16B 120.0
C17B C16B H16B 120.0
C16B C17B C12B 121.47(17)
C16B C17B H17B 119.3
C12B C17B H17B 119.3
O27B C18B N19B 122.42(16)
O27B C18B C5B 121.43(15)
N19B C18B C5B 116.14(15)
C18B N19B C20B 123.02(16)
C18B N19B H19B 125.3
C20B N19B H19B 109.9
N19B C20B C21C 112.0(4)
N19B C20B C21B 115.6(3)
N19B C20B H20C 108.4
C21B C20B H20C 108.4
N19B C20B H20D 108.4
C21B C20B H20D 108.4
H20C C20B H20D 107.4
N19B C20B H20E 109.2
C21C C20B H20E 109.2
N19B C20B H20F 109.2
C21C C20B H20F 109.2
H20E C20B H20F 107.9
C23B C21B C20B 116.9(4)
C23B C21B C22B 107.3(4)
C20B C21B C22B 111.6(3)
C23B C21B H21B 106.8
C20B C21B H21B 106.8
C22B C21B H21B 106.8
C20B C21C C22B 104.7(6)
C20B C21C C23C 104.2(6)
C22B C21C C23C 95.3(5)
C20B C21C H21C 116.6
C22B C21C H21C 116.6
C23C C21C H21C 116.6
C21B C22B H22D 109.5
C21B C22B H22E 109.5
H22D C22B H22E 109.5
C21B C22B H22F 109.5
H22D C22B H22F 109.5
H22E C22B H22F 109.5
C21C C22B H22G 109.5
C21C C22B H22H 109.5
H22G C22B H22H 109.5
C21C C22B H22I 109.5
H22G C22B H22I 109.5
H22H C22B H22I 109.5
C21B C23B H23D 109.5
C21B C23B H23E 109.5
H23D C23B H23E 109.5
C21B C23B H23F 109.5
H23D C23B H23F 109.5
H23E C23B H23F 109.5
C21C C23C H23G 109.5
C21C C23C H23H 109.5
H23G C23C H23H 109.5
C21C C23C H23I 109.5
H23G C23C H23I 109.5
H23H C23C H23I 109.5
C15B O25B C26B 117.33(16)
O25B C26B H26D 109.5
O25B C26B H26E 109.5
H26D C26B H26E 109.5
O25B C26B H26F 109.5
H26D C26B H26F 109.5
H26E C26B H26F 109.5

loop_
_geom_bond_atom_site_label_1
_geom_bond_atom_site_label_2
_geom_bond_distance
C1A C5A 1.398(2)
C1A C2A 1.412(2)
C1A C12A 1.482(2)
C2A C3A 1.378(2)
C2A H2A 0.9400
C3A N4A 1.360(2)
C3A C6A 1.467(2)
N4A C5A 1.372(2)
N4A H4A 0.8700
C5A C18A 1.472(2)
C6A C11A 1.395(2)
C6A C7A 1.395(2)
C7A C8A 1.386(3)
C7A H7A 0.9400
C8A C9A 1.371(3)
C8A H8A 0.9400
C9A F24A 1.365(2)
C9A C10A 1.369(3)
C10A C11A 1.383(3)
C10A H10A 0.9400
C11A H11A 0.9400
C12A C17A 1.390(2)
C12A C13A 1.405(2)
C13A C14A 1.378(2)
C13A H13A 0.9400
C14A C15A 1.391(3)
C14A H14A 0.9400
C15A O25A 1.368(2)
C15A C16A 1.388(2)
C16A C17A 1.387(2)
C16A H16A 0.9400
C17A H17A 0.9400
C18A O27A 1.2375(19)
C18A N19A 1.341(2)
N19A C20A 1.465(2)
N19A H19A 0.9645
C20A C21A 1.510(2)
C20A H20A 0.9800
C20A H20B 0.9800
C21A C22A 1.511(3)
C21A C23A 1.528(3)
C21A H21A 0.9900
C22A H22A 0.9700
C22A H22B 0.9700
C22A H22C 0.9700
C23A H23A 0.9700
C23A H23B 0.9700
C23A H23C 0.9700
O25A C26A 1.425(3)
C26A H26A 0.9700
C26A H26B 0.9700
C26A H26C 0.9700
C1B C5B 1.392(2)
C1B C2B 1.409(2)
C1B C12B 1.484(2)
C2B C3B 1.381(2)
C2B H2B 0.9400
C3B N4B 1.365(2)
C3B C6B 1.465(2)
N4B C5B 1.371(2)
N4B H4B 0.8700
C5B C18B 1.470(2)
C6B C7B 1.385(2)
C6B C11B 1.389(2)
C7B C8B 1.383(3)
C7B H7B 0.9400
C8B C9B 1.371(3)
C8B H8B 0.9400
C9B F24B 1.361(2)
C9B C10B 1.362(3)
C10B C11B 1.384(2)
C10B H10B 0.9400
C11B H11B 0.9400
C12B C13B 1.385(2)
C12B C17B 1.388(2)
C13B C14B 1.388(3)
C13B H13B 0.9400
C14B C15B 1.373(3)
C14B H14B 0.9400
C15B O25B 1.371(2)
C15B C16B 1.382(3)
C16B C17B 1.383(2)
C16B H16B 0.9400
C17B H17B 0.9400
C18B O27B 1.230(2)
C18B N19B 1.344(2)
N19B C20B 1.458(3)
N19B H19B 1.0327
C20B C21C 1.458(10)
C20B C21B 1.467(5)
C20B H20C 0.9800
C20B H20D 0.9800
C20B H20E 0.9800
C20B H20F 0.9800
C21B C23B 1.444(7)
C21B C22B 1.515(6)
C21B H21B 0.9900
C21C C22B 1.654(10)
C21C C23C 1.706(16)
C21C H21C 0.9900
C22B H22D 0.9700
C22B H22E 0.9700
C22B H22F 0.9700
C22B H22G 0.9700
C22B H22H 0.9700
C22B H22I 0.9700
C23B H23D 0.9700
C23B H23E 0.9700
C23B H23F 0.9700
C23C H23G 0.9700
C23C H23H 0.9700
C23C H23I 0.9700
O25B C26B 1.415(3)
C26B H26D 0.9700
C26B H26E 0.9700
C26B H26F 0.9700

loop_
_geom_hbond_atom_site_label_D
_geom_hbond_atom_site_label_H
_geom_hbond_atom_site_label_A
_geom_hbond_distance_DH
_geom_hbond_distance_HA
_geom_hbond_distance_DA
_geom_hbond_angle_DHA
_geom_hbond_site_symmetry_A
N4A H4A O27B 0.87 2.18 2.9975(18) 157.4 .
N4B H4B O27A 0.87 2.04 2.8468(17) 153.3 .
C8B H8B F24A 0.94 2.53 3.416(3) 157.4 1_654
C26B H26E F24B 0.97 2.38 3.172(3) 138.2 1_546

loop_
_geom_torsion_atom_site_label_1
_geom_torsion_atom_site_label_2
_geom_torsion_atom_site_label_3
_geom_torsion_atom_site_label_4
_geom_torsion
C5A C1A C2A C3A 0.13(19)
C12A C1A C2A C3A -179.31(15)
C1A C2A C3A N4A -0.07(19)
C1A C2A C3A C6A -178.81(17)
C2A C3A N4A C5A -0.01(19)
C6A C3A N4A C5A 178.84(15)
C3A N4A C5A C1A 0.09(19)
C3A N4A C5A C18A -177.63(13)
C2A C1A C5A N4A -0.13(18)
C12A C1A C5A N4A 179.26(16)
C2A C1A C5A C18A 176.92(18)
C12A C1A C5A C18A -3.7(3)
N4A C3A C6A C11A 152.61(17)
C2A C3A C6A C11A -28.8(3)
N4A C3A C6A C7A -29.0(3)
C2A C3A C6A C7A 149.59(19)
C11A C6A C7A C8A -1.1(3)
C3A C6A C7A C8A -179.50(17)
C6A C7A C8A C9A -0.8(3)
C7A C8A C9A F24A -178.16(18)
C7A C8A C9A C10A 2.3(3)
F24A C9A C10A C11A 178.71(18)
C8A C9A C10A C11A -1.8(3)
C9A C10A C11A C6A -0.3(3)
C7A C6A C11A C10A 1.6(3)
C3A C6A C11A C10A -179.91(17)
C5A C1A C12A C17A -47.8(3)
C2A C1A C12A C17A 131.47(18)
C5A C1A C12A C13A 136.77(18)
C2A C1A C12A C13A -43.9(2)
C17A C12A C13A C14A 0.7(2)
C1A C12A C13A C14A 176.32(16)
C12A C13A C14A C15A 0.1(3)
C13A C14A C15A O25A 179.99(16)
C13A C14A C15A C16A -0.3(3)
O25A C15A C16A C17A 179.34(16)
C14A C15A C16A C17A -0.4(3)
C15A C16A C17A C12A 1.2(3)
C13A C12A C17A C16A -1.3(2)
C1A C12A C17A C16A -176.86(16)
N4A C5A C18A O27A -10.0(2)
C1A C5A C18A O27A 173.15(18)
N4A C5A C18A N19A 169.48(14)
C1A C5A C18A N19A -7.4(3)
O27A C18A N19A C20A 7.2(2)
C5A C18A N19A C20A -172.31(15)
C18A N19A C20A C21A -164.44(15)
N19A C20A C21A C22A 60.9(2)
N19A C20A C21A C23A -175.39(17)
C16A C15A O25A C26A -3.5(3)
C14A C15A O25A C26A 176.25(17)
C5B C1B C2B C3B 0.64(18)
C12B C1B C2B C3B -175.94(15)
C1B C2B C3B N4B -0.20(18)
C1B C2B C3B C6B 176.37(16)
C2B C3B N4B C5B -0.34(18)
C6B C3B N4B C5B -177.14(15)
C3B N4B C5B C1B 0.75(18)
C3B N4B C5B C18B -177.84(14)
C2B C1B C5B N4B -0.84(18)
C12B C1B C5B N4B 175.64(15)
C2B C1B C5B C18B 177.44(18)
C12B C1B C5B C18B -6.1(3)
N4B C3B C6B C7B -149.63(18)
C2B C3B C6B C7B 34.3(3)
N4B C3B C6B C11B 34.3(2)
C2B C3B C6B C11B -141.82(18)
C11B C6B C7B C8B -0.6(3)
C3B C6B C7B C8B -176.8(2)
C6B C7B C8B C9B 0.8(4)
C7B C8B C9B F24B 179.3(2)
C7B C8B C9B C10B -0.8(4)
F24B C9B C10B C11B -179.53(17)
C8B C9B C10B C11B 0.6(3)
C9B C10B C11B C6B -0.3(3)
C7B C6B C11B C10B 0.3(3)
C3B C6B C11B C10B 176.46(16)
C5B C1B C12B C13B -72.8(2)
C2B C1B C12B C13B 103.1(2)
C5B C1B C12B C17B 108.3(2)
C2B C1B C12B C17B -75.8(2)
C17B C12B C13B C14B -2.0(3)
C1B C12B C13B C14B 179.1(2)
C12B C13B C14B C15B 0.2(4)
C13B C14B C15B O25B -178.3(2)
C13B C14B C15B C16B 1.5(3)
O25B C15B C16B C17B 178.48(18)
C14B C15B C16B C17B -1.3(3)
C15B C16B C17B C12B -0.5(3)
C13B C12B C17B C16B 2.1(3)
C1B C12B C17B C16B -178.97(17)
N4B C5B C18B O27B -6.6(3)
C1B C5B C18B O27B 175.22(18)
N4B C5B C18B N19B 172.23(17)
C1B C5B C18B N19B -5.9(3)
O27B C18B N19B C20B 1.9(3)
C5B C18B N19B C20B -176.9(2)
C18B N19B C20B C21C 180.0(4)
C18B N19B C20B C21B -152.5(3)
N19B C20B C21B C23B -48.9(6)
C21C C20B C21B C23B 38.7(12)
N19B C20B C21B C22B -173.0(3)
C21C C20B C21B C22B -85.4(13)
N19B C20B C21C C22B 165.1(4)
C21B C20B C21C C22B 61.4(10)
N19B C20B C21C C23C 65.6(6)
C21B C20B C21C C23C -38.1(10)
C23B C21B C22B C21C -53.5(13)
C20B C21B C22B C21C 75.8(13)
C20B C21C C22B C21B -69.6(11)
C23C C21C C22B C21B 36.6(10)
C14B C15B O25B C26B 15.6(3)
C16B C15B O25B C26B -164.2(2)
